data_7122059
loop_
_publ_author_name
'Kamio, Shintaro'
'Kageyuki, Ikuo'
'Osaka, Itaru'
'Hatano, Sayaka'
'Abe, Manabu'
'Yoshida, Hiroto'

_publ_section_title
;
 Anthranilamide (aam)-substituted diboron: palladium-catalyzed selective
 B(aam) transfer.
;
_journal_issue 67
_journal_name_full 'Chemical communications (Cambridge, England)'
_journal_page_first 9290
_journal_page_last 9293
_journal_paper_doi 10.1039/c8cc05645e
_journal_volume 54
_journal_year 2018
_chemical_formula_sum 'C13 H18 B2 N2 O3'
_chemical_formula_weight 271.91
_chemical_name_common (pin)B-B(aam)
_space_group_crystal_system monoclinic
_space_group_IT_number 14
_space_group_name_Hall '-P 2ybc'
_space_group_name_H-M_alt 'P 1 21/c 1'
_symmetry_space_group_name_Hall '-P 2ybc'
_symmetry_space_group_name_H-M 'P 1 21/c 1'
_atom_sites_solution_hydrogens geom
_audit_update_record
;
2018-03-28 deposited with the CCDC.
2018-07-27 downloaded from the CCDC.
;
_cell_angle_alpha 90
_cell_angle_beta 99.3700(10)
_cell_angle_gamma 90
_cell_formula_units_Z 8
_cell_length_a 13.5677(11)
_cell_length_b 17.9941(15)
_cell_length_c 12.3197(10)
_cell_measurement_reflns_used 3437
_cell_measurement_temperature 173.0
_cell_measurement_theta_max 23.2156
_cell_measurement_theta_min 2.3607
_cell_volume 2967.6(4)
_computing_cell_refinement 'Bruker SAINT'
_computing_data_collection 'APEX2(Bruker AXS)'
_computing_data_reduction 'Bruker SAINT'
_computing_molecular_graphics 'XSHELL V6.3.1(Bruker AXS)'
_computing_publication_material 'Generate Report (Bruker AXS)'
_computing_structure_refinement 'SHELXL-2014 (Sheldrick 2014)'
_computing_structure_solution 'SHELXS-97 (Sheldrick 2008)'
_diffrn_ambient_temperature 173.0
_diffrn_detector_area_resol_mean 8.3333
_diffrn_measured_fraction_theta_full 1.000
_diffrn_measured_fraction_theta_max 1.000
_diffrn_measurement_device_type 'Bruker D8 goniometer'
_diffrn_measurement_method 'omega scans'
_diffrn_radiation_monochromator 'multilayered conforcal mirror'
_diffrn_radiation_type MoKa
_diffrn_radiation_wavelength 0.71073
_diffrn_reflns_av_R_equivalents 0.0291
_diffrn_reflns_av_unetI/netI 0.0333
_diffrn_reflns_limit_h_max 15
_diffrn_reflns_limit_h_min -15
_diffrn_reflns_limit_k_max 15
_diffrn_reflns_limit_k_min -19
_diffrn_reflns_limit_l_max 13
_diffrn_reflns_limit_l_min -12
_diffrn_reflns_number 12299
_diffrn_reflns_theta_full 23.25
_diffrn_reflns_theta_max 23.25
_diffrn_reflns_theta_min 1.52
_diffrn_source 'rotating-anode X-ray tube'
_diffrn_source_type 'Bruker Turbo X-ray Source'
_exptl_absorpt_coefficient_mu 0.084
_exptl_absorpt_correction_T_max 0.10
_exptl_absorpt_correction_T_min 0.09
_exptl_absorpt_correction_type multi-scan
_exptl_absorpt_process_details 'SADABS V2014/4 (Bruker AXS Inc.)'
_exptl_crystal_colour colourless
_exptl_crystal_density_diffrn 1.217
_exptl_crystal_density_method 'not measured'
_exptl_crystal_description needle
_exptl_crystal_F_000 1152
_exptl_crystal_size_max 150.000
_exptl_crystal_size_mid 50.000
_exptl_crystal_size_min 50.000
_refine_diff_density_max 0.613
_refine_diff_density_min -0.165
_refine_ls_extinction_method none
_refine_ls_goodness_of_fit_ref 1.027
_refine_ls_hydrogen_treatment constr
_refine_ls_matrix_type full
_refine_ls_number_parameters 369
_refine_ls_number_reflns 4253
_refine_ls_number_restraints 0
_refine_ls_restrained_S_all 1.027
_refine_ls_R_factor_all 0.0640
_refine_ls_R_factor_gt 0.0463
_refine_ls_shift/su_max 0.000
_refine_ls_shift/su_mean 0.000
_refine_ls_structure_factor_coef Fsqd
_refine_ls_weighting_details 'w=1/[\s^2^(Fo^2^)+(0.0579P)^2^+1.8782P] where P=(Fo^2^+2Fc^2^)/3'
_refine_ls_weighting_scheme calc
_refine_ls_wR_factor_gt 0.1171
_refine_ls_wR_factor_ref 0.1280
_reflns_number_gt 3268
_reflns_number_total 4253
_reflns_threshold_expression 'I > 2\s(I)'
_cod_data_source_file c8cc05645e2.cif
_cod_data_source_block I
_cod_depositor_comments 'Adding full bibliography for 7122059--7122060.cif.'
_cod_database_code 7122059

loop_
_space_group_symop_operation_xyz
'x, y, z'
'-x, y+1/2, -z+1/2'
'-x, -y, -z'
'x, -y-1/2, z-1/2'

loop_
_atom_site_type_symbol
_atom_site_label
_atom_site_fract_x
_atom_site_fract_y
_atom_site_fract_z
_atom_site_U_iso_or_equiv
_atom_site_adp_type
_atom_site_calc_flag
_atom_site_refinement_flags_adp
_atom_site_refinement_flags_posn
_atom_site_occupancy
O O1 0.64706(12) 0.44744(9) 0.73296(13) 0.0362(4) Uani d . . 1
O O4 0.09111(11) 0.55778(9) 0.26156(14) 0.0371(4) Uani d . . 1
O O2 0.52043(12) 0.36989(9) 0.66189(14) 0.0376(4) Uani d . . 1
O O5 -0.03264(12) 0.47138(9) 0.22864(15) 0.0415(5) Uani d . . 1
O O6 0.40321(12) 0.36551(11) 0.37400(15) 0.0477(5) Uani d . . 1
O O3 0.91675(12) 0.36735(12) 0.47091(15) 0.0498(5) Uani d . . 1
N N2 0.61360(13) 0.34995(11) 0.44360(15) 0.0296(5) Uani d . . 1
N N3 0.24970(14) 0.41829(11) 0.33376(16) 0.0328(5) Uani d . . 1
N N4 0.10686(14) 0.36298(11) 0.39867(16) 0.0324(5) Uani d . . 1
N N1 0.77589(14) 0.38221(11) 0.54632(16) 0.0329(5) Uani d . . 1
C C1 0.65762(17) 0.33434(13) 0.35189(19) 0.0283(6) Uani d . . 1
C C2 0.76153(16) 0.34198(13) 0.35725(19) 0.0298(6) Uani d . . 1
C C3 0.27266(17) 0.31241(13) 0.45626(19) 0.0301(6) Uani d . . 1
C C4 0.16985(17) 0.31233(13) 0.46076(19) 0.0302(6) Uani d . . 1
C C5 0.31472(17) 0.36602(15) 0.3859(2) 0.0345(6) Uani d . . 1
C C6 0.82470(17) 0.36458(14) 0.4602(2) 0.0337(6) Uani d . . 1
C C7 0.60002(18) 0.31096(13) 0.2532(2) 0.0342(6) Uani d . . 1
H H7 0.5299 0.3048 0.2488 0.041 Uiso calc U R 1
C C8 0.13251(19) 0.26166(14) 0.5301(2) 0.0374(6) Uani d . . 1
H H8 0.0629 0.2605 0.5327 0.045 Uiso calc U R 1
C C9 0.33523(19) 0.26273(15) 0.5217(2) 0.0401(7) Uani d . . 1
H H9 0.4047 0.2625 0.5187 0.048 Uiso calc U R 1
C C10 0.6440(2) 0.29684(14) 0.1626(2) 0.0398(7) Uani d . . 1
H H10 0.6041 0.2806 0.0962 0.048 Uiso calc U R 1
C C11 0.00548(18) 0.59594(15) 0.1958(2) 0.0381(6) Uani d . . 1
C C12 0.80404(19) 0.32833(15) 0.2632(2) 0.0386(6) Uani d . . 1
H H12 0.8739 0.3346 0.266 0.046 Uiso calc U R 1
C C13 0.5806(2) 0.44357(14) 0.8156(2) 0.0381(6) Uani d . . 1
C C14 0.48316(19) 0.41275(14) 0.7480(2) 0.0392(6) Uani d . . 1
C C15 -0.08216(18) 0.54415(15) 0.2116(2) 0.0398(6) Uani d . . 1
C C16 0.2973(2) 0.21404(15) 0.5907(2) 0.0453(7) Uani d . . 1
H H16 0.3405 0.1808 0.6357 0.054 Uiso calc U R 1
C C17 0.7462(2) 0.30598(15) 0.1668(2) 0.0435(7) Uani d . . 1
H H17 0.7759 0.2968 0.1034 0.052 Uiso calc U R 1
C C18 0.1953(2) 0.21383(15) 0.5940(2) 0.0443(7) Uani d . . 1
H H18 0.1689 0.1801 0.6412 0.053 Uiso calc U R 1
C C19 0.0280(2) 0.59854(17) 0.0794(2) 0.0512(8) Uani d . . 1
H H19A 0.0902 0.6261 0.0785 0.077 Uiso calc U R 1
H H19B -0.0269 0.6233 0.0315 0.077 Uiso calc U R 1
H H19C 0.0355 0.5478 0.053 0.077 Uiso calc U R 1
B B2 0.6114(2) 0.39847(16) 0.6507(2) 0.0308(7) Uani d . . 1
C C20 -0.1656(2) 0.53827(17) 0.1131(2) 0.0532(8) Uani d . . 1
H H20A -0.1379 0.521 0.0488 0.08 Uiso calc U R 1
H H20B -0.1965 0.5871 0.0975 0.08 Uiso calc U R 1
H H20C -0.216 0.5028 0.1296 0.08 Uiso calc U R 1
C C21 0.5721(2) 0.52084(15) 0.8623(2) 0.0527(8) Uani d . . 1
H H21A 0.636 0.5349 0.9066 0.079 Uiso calc U R 1
H H21B 0.5198 0.5212 0.9085 0.079 Uiso calc U R 1
H H21C 0.555 0.5564 0.8018 0.079 Uiso calc U R 1
C C22 -0.0010(2) 0.67366(15) 0.2407(2) 0.0497(7) Uani d . . 1
H H22A -0.0022 0.6711 0.32 0.075 Uiso calc U R 1
H H22B -0.0622 0.6977 0.2037 0.075 Uiso calc U R 1
H H22C 0.0572 0.7025 0.2276 0.075 Uiso calc U R 1
B B1 0.6695(2) 0.37606(15) 0.5429(2) 0.0303(6) Uani d . . 1
C C23 0.4158(2) 0.47223(17) 0.6885(3) 0.0547(8) Uani d . . 1
H H23A 0.4552 0.5052 0.6488 0.082 Uiso calc U R 1
H H23B 0.3859 0.5012 0.7421 0.082 Uiso calc U R 1
H H23C 0.3629 0.4487 0.6361 0.082 Uiso calc U R 1
B B3 0.1437(2) 0.41946(16) 0.3363(2) 0.0326(7) Uani d . . 1
C C24 -0.1252(2) 0.55953(17) 0.3150(2) 0.0511(8) Uani d . . 1
H H24A -0.169 0.5184 0.3285 0.077 Uiso calc U R 1
H H24B -0.1637 0.6058 0.3061 0.077 Uiso calc U R 1
H H24C -0.0708 0.5643 0.3775 0.077 Uiso calc U R 1
B B4 0.0654(2) 0.48476(17) 0.2715(2) 0.0343(7) Uani d . . 1
C C25 0.4240(2) 0.36077(17) 0.8105(3) 0.0585(9) Uani d . . 1
H H25A 0.3646 0.3431 0.7611 0.088 Uiso calc U R 1
H H25B 0.4034 0.3875 0.8724 0.088 Uiso calc U R 1
H H25C 0.4658 0.3182 0.8382 0.088 Uiso calc U R 1
C C26 0.6304(2) 0.39114(18) 0.9044(2) 0.0579(8) Uani d . . 1
H H26A 0.6336 0.3412 0.8735 0.087 Uiso calc U R 1
H H26B 0.5916 0.3896 0.9648 0.087 Uiso calc U R 1
H H26C 0.6982 0.4087 0.9322 0.087 Uiso calc U R 1

loop_
_atom_site_aniso_label
_atom_site_aniso_U_11
_atom_site_aniso_U_22
_atom_site_aniso_U_33
_atom_site_aniso_U_12
_atom_site_aniso_U_13
_atom_site_aniso_U_23
O1 0.0336(9) 0.0402(10) 0.0364(10) -0.0050(8) 0.0105(8) -0.0033(8)
O4 0.0271(9) 0.0361(10) 0.0452(10) 0.0013(8) -0.0028(8) 0.0010(8)
O2 0.0307(9) 0.0407(10) 0.0442(10) -0.0031(8) 0.0142(8) -0.0075(8)
O5 0.0264(9) 0.0344(10) 0.0608(12) 0.0013(8) -0.0013(8) -0.0034(9)
O6 0.0203(10) 0.0685(14) 0.0549(12) 0.0054(9) 0.0076(8) 0.0095(10)
O3 0.0202(10) 0.0818(15) 0.0479(11) 0.0000(9) 0.0071(8) -0.0012(10)
N2 0.0239(10) 0.0335(12) 0.0321(11) 0.0005(9) 0.0067(9) 0.0028(9)
N3 0.0232(11) 0.0376(12) 0.0369(11) 0.0035(9) 0.0024(9) 0.0004(10)
N4 0.0257(11) 0.0312(12) 0.0398(12) 0.0016(9) 0.0040(9) 0.0006(10)
N1 0.0241(11) 0.0409(12) 0.0348(11) -0.0001(9) 0.0086(9) -0.0002(10)
C1 0.0282(13) 0.0236(13) 0.0327(13) 0.0015(10) 0.0041(11) 0.0050(11)
C2 0.0241(13) 0.0292(13) 0.0365(14) 0.0023(11) 0.0066(11) 0.0028(11)
C3 0.0244(13) 0.0324(14) 0.0325(13) 0.0005(11) 0.0022(10) -0.0051(11)
C4 0.0290(13) 0.0295(13) 0.0319(13) -0.0020(11) 0.0047(11) -0.0064(11)
C5 0.0218(13) 0.0461(16) 0.0351(14) -0.0009(12) 0.0033(11) -0.0055(12)
C6 0.0235(13) 0.0396(15) 0.0384(14) 0.0010(11) 0.0060(11) 0.0021(12)
C7 0.0290(13) 0.0316(14) 0.0401(15) -0.0013(11) -0.0001(11) 0.0021(12)
C8 0.0351(15) 0.0374(15) 0.0409(15) -0.0034(12) 0.0092(12) -0.0024(13)
C9 0.0305(14) 0.0429(16) 0.0447(16) 0.0051(13) -0.0008(12) -0.0006(13)
C10 0.0505(17) 0.0349(15) 0.0332(14) -0.0010(13) 0.0041(12) -0.0010(12)
C11 0.0322(14) 0.0369(15) 0.0421(15) 0.0101(12) -0.0038(11) 0.0016(12)
C12 0.0312(14) 0.0440(16) 0.0428(15) 0.0045(12) 0.0130(12) -0.0002(13)
C13 0.0488(16) 0.0370(15) 0.0321(14) -0.0015(13) 0.0175(12) 0.0020(12)
C14 0.0393(15) 0.0371(15) 0.0468(15) -0.0001(13) 0.0235(12) -0.0042(13)
C15 0.0287(14) 0.0387(15) 0.0488(16) 0.0084(12) -0.0029(12) -0.0046(13)
C16 0.0470(18) 0.0382(16) 0.0463(16) 0.0028(14) -0.0058(13) 0.0052(14)
C17 0.0508(17) 0.0456(17) 0.0364(15) 0.0045(14) 0.0141(13) -0.0028(13)
C18 0.0535(18) 0.0380(16) 0.0408(15) -0.0059(14) 0.0055(13) 0.0054(13)
C19 0.0508(18) 0.0549(19) 0.0471(17) 0.0103(15) 0.0051(14) 0.0022(15)
B2 0.0272(15) 0.0300(16) 0.0345(16) 0.0012(13) 0.0028(12) 0.0046(13)
C20 0.0333(16) 0.059(2) 0.0622(19) 0.0091(14) -0.0083(14) -0.0102(16)
C21 0.074(2) 0.0417(17) 0.0475(17) -0.0040(16) 0.0251(15) -0.0060(14)
C22 0.0522(17) 0.0377(16) 0.0569(18) 0.0059(14) 0.0022(14) -0.0028(14)
B1 0.0276(15) 0.0265(15) 0.0371(16) 0.0021(12) 0.0064(12) 0.0049(13)
C23 0.0406(16) 0.0547(19) 0.071(2) 0.0109(15) 0.0158(15) -0.0002(16)
B3 0.0287(15) 0.0342(17) 0.0344(16) 0.0000(13) 0.0036(12) -0.0067(13)
C24 0.0343(15) 0.0558(19) 0.0631(19) 0.0054(14) 0.0076(14) -0.0063(15)
B4 0.0281(15) 0.0355(18) 0.0389(16) -0.0023(13) 0.0046(12) -0.0037(14)
C25 0.064(2) 0.0478(18) 0.075(2) -0.0110(16) 0.0438(17) -0.0066(16)
C26 0.079(2) 0.0555(19) 0.0398(16) 0.0072(17) 0.0112(15) 0.0093(15)

loop_
_atom_type_symbol
_atom_type_description
_atom_type_scat_dispersion_real
_atom_type_scat_dispersion_imag
_atom_type_scat_source
C C 0.0033 0.0016 'International Tables Vol C Tables 4.2.6.8 and 6.1.1.4'
H H 0.0000 0.0000 'International Tables Vol C Tables 4.2.6.8 and 6.1.1.4'
B B 0.0013 0.0007 'International Tables Vol C Tables 4.2.6.8 and 6.1.1.4'
N N 0.0061 0.0033 'International Tables Vol C Tables 4.2.6.8 and 6.1.1.4'
O O 0.0106 0.0060 'International Tables Vol C Tables 4.2.6.8 and 6.1.1.4'

loop_
_geom_angle_atom_site_label_1
_geom_angle_atom_site_label_2
_geom_angle_atom_site_label_3
_geom_angle
B2 O1 C13 107.43(19)
B4 O4 C11 107.85(19)
B2 O2 C14 107.38(19)
B4 O5 C15 106.91(19)
C1 N2 B1 122.06(19)
C5 N3 B3 124.4(2)
C4 N4 B3 122.0(2)
C6 N1 B1 124.4(2)
N2 C1 C7 120.9(2)
N2 C1 C2 120.1(2)
C7 C1 C2 118.9(2)
C12 C2 C1 119.3(2)
C12 C2 C6 120.2(2)
C1 C2 C6 120.5(2)
C9 C3 C4 119.4(2)
C9 C3 C5 120.2(2)
C4 C3 C5 120.4(2)
N4 C4 C8 120.8(2)
N4 C4 C3 120.2(2)
C8 C4 C3 119.0(2)
O6 C5 N3 120.9(2)
O6 C5 C3 122.9(2)
N3 C5 C3 116.2(2)
O3 C6 N1 120.9(2)
O3 C6 C2 122.8(2)
N1 C6 C2 116.3(2)
C10 C7 C1 120.5(2)
C10 C7 H7 119.8
C1 C7 H7 119.8
C18 C8 C4 120.6(2)
C18 C8 H8 119.7
C4 C8 H8 119.7
C16 C9 C3 120.7(2)
C16 C9 H9 119.6
C3 C9 H9 119.6
C7 C10 C17 120.8(2)
C7 C10 H10 119.6
C17 C10 H10 119.6
O4 C11 C22 108.5(2)
O4 C11 C19 105.8(2)
C22 C11 C19 110.6(2)
O4 C11 C15 101.72(19)
C22 C11 C15 114.8(2)
C19 C11 C15 114.6(2)
C17 C12 C2 120.9(2)
C17 C12 H12 119.5
C2 C12 H12 119.5
O1 C13 C21 108.2(2)
O1 C13 C26 106.1(2)
C21 C13 C26 110.5(2)
O1 C13 C14 102.19(18)
C21 C13 C14 114.9(2)
C26 C13 C14 114.0(2)
O2 C14 C23 105.8(2)
O2 C14 C25 108.4(2)
C23 C14 C25 110.6(2)
O2 C14 C13 102.30(18)
C23 C14 C13 113.7(2)
C25 C14 C13 115.0(2)
O5 C15 C24 105.8(2)
O5 C15 C20 108.4(2)
C24 C15 C20 110.2(2)
O5 C15 C11 102.22(18)
C24 C15 C11 114.0(2)
C20 C15 C11 115.3(2)
C9 C16 C18 119.5(3)
C9 C16 H16 120.2
C18 C16 H16 120.2
C12 C17 C10 119.6(2)
C12 C17 H17 120.2
C10 C17 H17 120.2
C8 C18 C16 120.7(3)
C8 C18 H18 119.6
C16 C18 H18 119.6
C11 C19 H19A 109.5
C11 C19 H19B 109.5
H19A C19 H19B 109.5
C11 C19 H19C 109.5
H19A C19 H19C 109.5
H19B C19 H19C 109.5
O2 B2 O1 112.6(2)
O2 B2 B1 122.1(2)
O1 B2 B1 125.2(2)
C15 C20 H20A 109.5
C15 C20 H20B 109.5
H20A C20 H20B 109.5
C15 C20 H20C 109.5
H20A C20 H20C 109.5
H20B C20 H20C 109.5
C13 C21 H21A 109.5
C13 C21 H21B 109.5
H21A C21 H21B 109.5
C13 C21 H21C 109.5
H21A C21 H21C 109.5
H21B C21 H21C 109.5
C11 C22 H22A 109.5
C11 C22 H22B 109.5
H22A C22 H22B 109.5
C11 C22 H22C 109.5
H22A C22 H22C 109.5
H22B C22 H22C 109.5
N2 B1 N1 116.4(2)
N2 B1 B2 120.3(2)
N1 B1 B2 123.3(2)
C14 C23 H23A 109.5
C14 C23 H23B 109.5
H23A C23 H23B 109.5
C14 C23 H23C 109.5
H23A C23 H23C 109.5
H23B C23 H23C 109.5
N4 B3 N3 116.3(2)
N4 B3 B4 120.3(2)
N3 B3 B4 123.4(2)
C15 C24 H24A 109.5
C15 C24 H24B 109.5
H24A C24 H24B 109.5
C15 C24 H24C 109.5
H24A C24 H24C 109.5
H24B C24 H24C 109.5
O5 B4 O4 112.3(2)
O5 B4 B3 123.7(2)
O4 B4 B3 123.9(2)
C14 C25 H25A 109.5
C14 C25 H25B 109.5
H25A C25 H25B 109.5
C14 C25 H25C 109.5
H25A C25 H25C 109.5
H25B C25 H25C 109.5
C13 C26 H26A 109.5
C13 C26 H26B 109.5
H26A C26 H26B 109.5
C13 C26 H26C 109.5
H26A C26 H26C 109.5
H26B C26 H26C 109.5

loop_
_geom_bond_atom_site_label_1
_geom_bond_atom_site_label_2
_geom_bond_distance
O1 B2 1.370(3)
O1 C13 1.467(3)
O4 B4 1.370(3)
O4 C11 1.474(3)
O2 B2 1.364(3)
O2 C14 1.466(3)
O5 B4 1.370(3)
O5 C15 1.471(3)
O6 C5 1.233(3)
O3 C6 1.235(3)
N2 C1 1.390(3)
N2 B1 1.411(3)
N3 C5 1.375(3)
N3 B3 1.443(3)
N4 C4 1.390(3)
N4 B3 1.414(4)
N1 C6 1.376(3)
N1 B1 1.441(3)
C1 C7 1.399(3)
C1 C2 1.407(3)
C2 C12 1.398(3)
C2 C6 1.468(3)
C3 C9 1.395(3)
C3 C4 1.405(3)
C3 C5 1.473(3)
C4 C8 1.399(3)
C7 C10 1.372(3)
C7 H7 0.95
C8 C18 1.367(4)
C8 H8 0.95
C9 C16 1.377(4)
C9 H9 0.95
C10 C17 1.389(4)
C10 H10 0.95
C11 C22 1.512(4)
C11 C19 1.514(4)
C11 C15 1.548(4)
C12 C17 1.372(4)
C12 H12 0.95
C13 C21 1.516(4)
C13 C26 1.517(4)
C13 C14 1.546(4)
C14 C23 1.516(4)
C14 C25 1.521(4)
C15 C24 1.512(4)
C15 C20 1.522(4)
C16 C18 1.392(4)
C16 H16 0.95
C17 H17 0.95
C18 H18 0.95
C19 H19A 0.98
C19 H19B 0.98
C19 H19C 0.98
B2 B1 1.700(4)
C20 H20A 0.98
C20 H20B 0.98
C20 H20C 0.98
C21 H21A 0.98
C21 H21B 0.98
C21 H21C 0.98
C22 H22A 0.98
C22 H22B 0.98
C22 H22C 0.98
C23 H23A 0.98
C23 H23B 0.98
C23 H23C 0.98
B3 B4 1.695(4)
C24 H24A 0.98
C24 H24B 0.98
C24 H24C 0.98
C25 H25A 0.98
C25 H25B 0.98
C25 H25C 0.98
C26 H26A 0.98
C26 H26B 0.98
C26 H26C 0.98
